data_4124655
loop_
_publ_author_name
'Hunt, E.B.'
'Rundle, R.E.'

_publ_section_title
;
 The structure of thorium dicarbide by X-ray and neutron diffraction
;
_journal_name_full 'Journal of the American Chemical Society'
_journal_page_first 4777
_journal_page_last 4781
_journal_volume 73
_journal_year 1951
_chemical_formula_sum 'C2 Th'
_chemical_name_systematic 'Th C2'
_space_group_IT_number 15
_symmetry_space_group_name_Hall '-C 2yc'
_symmetry_space_group_name_H-M 'C 1 2/c 1'
_cell_angle_alpha 90
_cell_angle_beta 104
_cell_angle_gamma 90
_cell_formula_units_Z 4
_cell_length_a 6.53
_cell_length_b 4.24
_cell_length_c 6.56
_cell_volume 176.233
_citation_journal_id_ASTM JACSAT
_cod_data_source_file Hunt_JACSAT_1951_1423.cif
_cod_data_source_block C2Th1
_cod_original_cell_volume 176.2329
_cod_original_formula_sum 'C2 Th1'
_cod_database_code 4124655

loop_
_symmetry_equiv_pos_as_xyz
x,y,z
-x,y,-z+1/2
-x,-y,-z
x,-y,z-1/2
x+1/2,y+1/2,z
-x+1/2,y+1/2,-z+1/2
-x+1/2,-y+1/2,-z
x+1/2,-y+1/2,z-1/2

loop_
_atom_site_label
_atom_site_type_symbol
_atom_site_fract_x
_atom_site_fract_y
_atom_site_fract_z
_atom_site_occupancy
_atom_site_U_iso_or_equiv
Th1 Th+4 0 0.202 0.25 1 0.0
C1 C-2 0.29 0.132 0.082 1 0.0
